data_4512927
loop_
_publ_author_name
'Grifasi, Francesca'
'Chierotti, Michele R.'
'Garino, Claudio'
'Gobetto, Roberto'
'Priola, Emanuele'
'Diana, Eliano'
'Turci, Francesco'

_publ_section_title
;
 Solvent-Free Synthesis of Luminescent Copper(I) Coordination Polymers
 with Thiourea Derivatives
;
_journal_issue 6
_journal_name_full 'Crystal Growth &amp; Design'
_journal_page_first 2929
_journal_paper_doi 10.1021/acs.cgd.5b00352
_journal_volume 15
_journal_year 2015
_chemical_formula_sum 'C16 H16 Cu2 N6 S2'
_chemical_formula_weight 483.57
_chemical_name_systematic
; 
 ? 
;
_space_group_IT_number 19
_symmetry_cell_setting orthorhombic
_symmetry_space_group_name_Hall 'P 2ac 2ab'
_symmetry_space_group_name_H-M 'P 21 21 21'
_atom_sites_solution_hydrogens geom
_atom_sites_solution_primary direct
_atom_sites_solution_secondary difmap
_audit_creation_method SHELXL-97
_cell_angle_alpha 90.00
_cell_angle_beta 90.00
_cell_angle_gamma 90.00
_cell_formula_units_Z 4
_cell_length_a 9.0102(2)
_cell_length_b 10.8418(3)
_cell_length_c 19.2997(5)
_cell_measurement_reflns_used 15095
_cell_measurement_temperature 293(2)
_cell_measurement_theta_max 28.3240
_cell_measurement_theta_min 3.6690
_cell_volume 1885.33(8)
_computing_cell_refinement
;
CrysAlisPro, Agilent Technologies,
Version 1.171.36.28 (release 01-02-2013 CrysAlis171 .NET)
(compiled Feb  1 2013,16:14:44)
;
_computing_data_collection
;
CrysAlisPro, Agilent Technologies,
Version 1.171.36.28 (release 01-02-2013 CrysAlis171 .NET)
(compiled Feb  1 2013,16:14:44)
;
_computing_data_reduction
;
CrysAlisPro, Agilent Technologies,
Version 1.171.36.28 (release 01-02-2013 CrysAlis171 .NET)
(compiled Feb  1 2013,16:14:44)
;
_computing_molecular_graphics 'SHELXP-97 (Sheldrick, 1997)'
_computing_structure_refinement 'SHELXL-97 (Sheldrick, 1997)'
_computing_structure_solution 'SHELXS-97 (Sheldrick, 1990)'
_diffrn_ambient_temperature 293(2)
_diffrn_detector_area_resol_mean 10.2890
_diffrn_measured_fraction_theta_full 0.990
_diffrn_measured_fraction_theta_max 0.990
_diffrn_measurement_device_type 'Xcalibur, Ruby, Gemini ultra'
_diffrn_measurement_method '\w scan'
_diffrn_radiation_monochromator graphite
_diffrn_radiation_source 'fine-focus sealed tube'
_diffrn_radiation_type MoK\a
_diffrn_radiation_wavelength 0.71073
_diffrn_reflns_av_R_equivalents 0.0542
_diffrn_reflns_av_sigmaI/netI 0.0326
_diffrn_reflns_limit_h_max 11
_diffrn_reflns_limit_h_min -11
_diffrn_reflns_limit_k_max 13
_diffrn_reflns_limit_k_min -14
_diffrn_reflns_limit_l_max 25
_diffrn_reflns_limit_l_min -24
_diffrn_reflns_number 30273
_diffrn_reflns_theta_full 29.35
_diffrn_reflns_theta_max 29.35
_diffrn_reflns_theta_min 3.62
_diffrn_standards_number 30273
_exptl_absorpt_coefficient_mu 2.490
_exptl_absorpt_correction_T_max 1.00000
_exptl_absorpt_correction_T_min 0.13803
_exptl_absorpt_correction_type multi-scan
_exptl_absorpt_process_details
;
CrysAlisPro, Agilent Technologies,
Version 1.171.36.28 (release 01-02-2013 CrysAlis171 .NET)
(compiled Feb  1 2013,16:14:44)
Empirical absorption correction using spherical harmonics,
implemented in SCALE3 ABSPACK scaling algorithm.
;
_exptl_crystal_colour colourless
_exptl_crystal_density_diffrn 1.704
_exptl_crystal_density_method 'not measured'
_exptl_crystal_description prism
_exptl_crystal_F_000 976
_exptl_crystal_size_max 0.4
_exptl_crystal_size_mid 0.3
_exptl_crystal_size_min 0.2
_refine_diff_density_max 0.608
_refine_diff_density_min -0.335
_refine_diff_density_rms 0.062
_refine_ls_abs_structure_details 'Flack H D (1983), Acta Cryst. A39, 876-881'
_refine_ls_abs_structure_Flack 0.037(11)
_refine_ls_extinction_method none
_refine_ls_goodness_of_fit_ref 1.044
_refine_ls_hydrogen_treatment mixed
_refine_ls_matrix_type full
_refine_ls_number_parameters 243
_refine_ls_number_reflns 4801
_refine_ls_number_restraints 1
_refine_ls_restrained_S_all 1.044
_refine_ls_R_factor_all 0.0405
_refine_ls_R_factor_gt 0.0293
_refine_ls_shift/su_max 0.001
_refine_ls_shift/su_mean 0.000
_refine_ls_structure_factor_coef Fsqd
_refine_ls_weighting_details 'calc w=1/[\s^2^(Fo^2^)+(0.0348P)^2^+0.0870P] where P=(Fo^2^+2Fc^2^)/3'
_refine_ls_weighting_scheme calc
_refine_ls_wR_factor_gt 0.0644
_refine_ls_wR_factor_ref 0.0700
_reflns_number_gt 4084
_reflns_number_total 4801
_reflns_threshold_expression >2sigma(I)
_cod_data_source_file cg5b00352_si_002.cif
_cod_data_source_block '[CuCN(ptu)]n'
_cod_depositor_comments 'Adding full bibliography for 4512926--4512929.cif.'
_cod_original_sg_symbol_H-M P212121
_cod_database_code 4512927

loop_
_symmetry_equiv_pos_as_xyz
'x, y, z'
'-x+1/2, -y, z+1/2'
'-x, y+1/2, -z+1/2'
'x+1/2, -y+1/2, -z'

loop_
_atom_site_label
_atom_site_type_symbol
_atom_site_fract_x
_atom_site_fract_y
_atom_site_fract_z
_atom_site_U_iso_or_equiv
_atom_site_adp_type
_atom_site_occupancy
_atom_site_symmetry_multiplicity
_atom_site_calc_flag
_atom_site_refinement_flags
Cu1 Cu 0.61053(3) 0.21835(3) 0.071164(16) 0.03544(8) Uani 1 1 d .
Cu2 Cu 0.61265(3) 0.47695(3) -0.047236(17) 0.04026(9) Uani 1 1 d .
S1 S 0.60554(6) 0.42927(5) 0.08148(3) 0.03366(13) Uani 1 1 d .
S2 S 0.60581(7) 0.69682(5) -0.04737(4) 0.04023(15) Uani 1 1 d .
N1A N 0.3953(3) 0.59710(19) 0.09339(12) 0.0425(5) Uani 1 1 d .
H1B H 0.3074 0.6228 0.1031 0.051 Uiso 1 1 calc R
H1A H 0.4612 0.6481 0.0786 0.051 Uiso 1 1 calc R
N1B N 0.3289(2) 0.4006(2) 0.12387(14) 0.0444(6) Uani 1 1 d D
H1C H 0.355(3) 0.3258(18) 0.1197(16) 0.055(9) Uiso 1 1 d D
N2A N 0.4069(3) 0.8678(2) -0.07624(13) 0.0476(6) Uani 1 1 d .
H2B H 0.3237 0.8940 -0.0923 0.057 Uiso 1 1 calc R
H2A H 0.4689 0.9189 -0.0582 0.057 Uiso 1 1 calc R
N2B N 0.3434(3) 0.6709(2) -0.10720(14) 0.0438(6) Uani 1 1 d .
H2C H 0.365(4) 0.606(3) -0.1003(17) 0.051(10) Uiso 1 1 d .
N3 N 0.4141(2) 0.40591(19) -0.06662(12) 0.0370(5) Uani 1 1 d .
N4 N 0.4177(2) 0.1400(2) 0.07109(14) 0.0409(5) Uani 1 1 d .
C1 C 0.4289(3) 0.4798(2) 0.10121(13) 0.0332(5) Uani 1 1 d .
C2 C 0.4397(3) 0.7488(2) -0.07929(14) 0.0350(5) Uani 1 1 d .
C3 C 0.8030(2) 0.4061(2) -0.06675(14) 0.0325(5) Uani 1 1 d .
C4 C 0.8003(3) 0.1417(2) 0.06728(15) 0.0336(6) Uani 1 1 d .
C5 C 0.2140(3) 0.6956(2) -0.14660(14) 0.0372(6) Uani 1 1 d .
C6 C 0.0883(3) 0.6244(2) -0.13475(15) 0.0441(6) Uani 1 1 d .
H6 H 0.0868 0.5680 -0.0984 0.053 Uiso 1 1 calc R
C7 C -0.0343(3) 0.6375(3) -0.17691(18) 0.0528(8) Uani 1 1 d .
H7 H -0.1176 0.5886 -0.1697 0.063 Uiso 1 1 calc R
C8 C -0.0337(3) 0.7232(3) -0.22979(16) 0.0552(8) Uani 1 1 d .
H8 H -0.1165 0.7322 -0.2581 0.066 Uiso 1 1 calc R
C9 C 0.0879(4) 0.7941(3) -0.24039(15) 0.0595(9) Uani 1 1 d .
H9 H 0.0874 0.8523 -0.2758 0.071 Uiso 1 1 calc R
C10 C 0.2136(3) 0.7815(3) -0.19913(15) 0.0473(7) Uani 1 1 d .
H10 H 0.2965 0.8306 -0.2070 0.057 Uiso 1 1 calc R
C11 C 0.1936(2) 0.4252(2) 0.15968(13) 0.0346(5) Uani 1 1 d .
C12 C 0.0713(3) 0.3540(2) 0.14443(16) 0.0428(6) Uani 1 1 d .
H12 H 0.0737 0.2988 0.1075 0.051 Uiso 1 1 calc R
C13 C -0.0546(3) 0.3653(3) 0.18445(18) 0.0501(7) Uani 1 1 d .
H13 H -0.1364 0.3155 0.1754 0.060 Uiso 1 1 calc R
C14 C -0.0602(3) 0.4494(3) 0.23748(16) 0.0504(8) Uani 1 1 d .
H14 H -0.1458 0.4568 0.2641 0.061 Uiso 1 1 calc R
C15 C 0.0602(3) 0.5225(3) 0.25121(15) 0.0507(8) Uani 1 1 d .
H15 H 0.0557 0.5804 0.2867 0.061 Uiso 1 1 calc R
C16 C 0.1884(3) 0.5104(3) 0.21250(14) 0.0446(6) Uani 1 1 d .
H16 H 0.2706 0.5594 0.2221 0.053 Uiso 1 1 calc R

loop_
_atom_site_aniso_label
_atom_site_aniso_U_11
_atom_site_aniso_U_22
_atom_site_aniso_U_33
_atom_site_aniso_U_23
_atom_site_aniso_U_13
_atom_site_aniso_U_12
Cu1 0.02114(13) 0.03263(15) 0.05257(18) 0.00047(13) 0.00035(14) 0.00181(13)
Cu2 0.02165(14) 0.03904(17) 0.0601(2) -0.00545(14) 0.00173(14) 0.00072(14)
S1 0.0212(3) 0.0275(3) 0.0522(3) 0.0020(2) 0.0008(3) 0.0015(3)
S2 0.0252(3) 0.0284(3) 0.0671(4) 0.0032(3) -0.0052(3) -0.0022(3)
N1A 0.0355(11) 0.0289(11) 0.0632(14) 0.0044(9) 0.0117(11) 0.0050(11)
N1B 0.0291(11) 0.0266(12) 0.0775(17) -0.0037(11) 0.0148(11) 0.0020(10)
N2A 0.0364(12) 0.0264(11) 0.0800(16) -0.0030(11) -0.0086(13) 0.0040(10)
N2B 0.0342(12) 0.0252(12) 0.0719(17) 0.0024(11) -0.0127(11) 0.0039(10)
N3 0.0285(12) 0.0298(11) 0.0526(12) -0.0012(10) -0.0023(9) 0.0006(9)
N4 0.0274(12) 0.0310(11) 0.0642(15) -0.0034(11) -0.0024(10) 0.0004(9)
C1 0.0289(13) 0.0306(13) 0.0400(13) -0.0010(10) 0.0004(9) 0.0019(10)
C2 0.0281(11) 0.0277(13) 0.0493(14) 0.0020(10) 0.0040(10) 0.0013(9)
C3 0.0237(12) 0.0270(12) 0.0467(14) -0.0011(11) 0.0037(10) -0.0011(9)
C4 0.0257(12) 0.0235(12) 0.0517(15) -0.0006(11) 0.0034(11) -0.0006(9)
C5 0.0328(13) 0.0295(14) 0.0492(15) -0.0014(11) -0.0046(11) 0.0030(10)
C6 0.0391(16) 0.0321(14) 0.0611(17) 0.0025(12) -0.0052(13) -0.0028(12)
C7 0.0412(16) 0.0429(17) 0.074(2) -0.0038(15) -0.0173(14) -0.0055(13)
C8 0.0517(18) 0.0551(19) 0.0587(19) -0.0123(16) -0.0240(14) 0.0078(16)
C9 0.083(3) 0.0531(19) 0.0426(15) 0.0051(13) -0.0086(16) 0.0066(19)
C10 0.0429(15) 0.0445(16) 0.0545(16) 0.0099(14) 0.0003(12) -0.0024(13)
C11 0.0228(12) 0.0322(13) 0.0488(14) 0.0028(11) 0.0046(10) 0.0017(10)
C12 0.0343(15) 0.0364(15) 0.0576(17) -0.0074(12) 0.0016(11) -0.0004(11)
C13 0.0304(14) 0.0444(17) 0.075(2) 0.0032(15) 0.0058(13) -0.0028(12)
C14 0.0416(16) 0.0481(18) 0.0616(18) 0.0092(14) 0.0213(13) 0.0071(13)
C15 0.0593(19) 0.0486(18) 0.0442(16) -0.0084(13) 0.0077(13) 0.0073(15)
C16 0.0355(14) 0.0424(16) 0.0558(17) -0.0079(13) 0.0013(12) -0.0067(12)

loop_
_atom_type_symbol
_atom_type_description
_atom_type_scat_dispersion_real
_atom_type_scat_dispersion_imag
_atom_type_scat_source
C C 0.0033 0.0016 'International Tables Vol C Tables 4.2.6.8 and 6.1.1.4'
H H 0.0000 0.0000 'International Tables Vol C Tables 4.2.6.8 and 6.1.1.4'
N N 0.0061 0.0033 'International Tables Vol C Tables 4.2.6.8 and 6.1.1.4'
S S 0.1246 0.1234 'International Tables Vol C Tables 4.2.6.8 and 6.1.1.4'
Cu Cu 0.3201 1.2651 'International Tables Vol C Tables 4.2.6.8 and 6.1.1.4'

loop_
_geom_angle_atom_site_label_1
_geom_angle_atom_site_label_2
_geom_angle_atom_site_label_3
_geom_angle
_geom_angle_site_symmetry_1
C4 Cu1 N4 127.97(9) .
C4 Cu1 S1 117.14(7) .
N4 Cu1 S1 114.85(7) .
C3 Cu2 N3 127.91(8) .
C3 Cu2 S2 115.06(7) .
N3 Cu2 S2 111.39(6) .
C3 Cu2 S1 97.66(8) .
N3 Cu2 S1 94.75(7) .
S2 Cu2 S1 101.77(2) .
C1 S1 Cu1 110.70(9) .
C1 S1 Cu2 100.05(9) .
Cu1 S1 Cu2 96.75(2) .
C2 S2 Cu2 110.58(9) .
C1 N1B C11 128.5(2) .
C2 N2B C5 129.5(2) .
C4 N3 Cu2 169.2(2) 4_455
C3 N4 Cu1 175.9(2) 4_455
N1A C1 N1B 120.7(2) .
N1A C1 S1 119.59(19) .
N1B C1 S1 119.74(19) .
N2B C2 N2A 119.6(2) .
N2B C2 S2 120.54(19) .
N2A C2 S2 119.9(2) .
N4 C3 Cu2 172.7(2) 4
N3 C4 Cu1 178.2(3) 4
C10 C5 C6 119.6(2) .
C10 C5 N2B 121.7(2) .
C6 C5 N2B 118.5(2) .
C7 C6 C5 119.9(3) .
C6 C7 C8 120.1(3) .
C9 C8 C7 119.8(3) .
C8 C9 C10 121.1(3) .
C9 C10 C5 119.4(3) .
C12 C11 C16 120.5(2) .
C12 C11 N1B 118.4(2) .
C16 C11 N1B 120.9(2) .
C11 C12 C13 119.3(3) .
C12 C13 C14 120.5(3) .
C15 C14 C13 120.0(2) .
C14 C15 C16 120.2(3) .
C11 C16 C15 119.5(2) .

loop_
_geom_bond_atom_site_label_1
_geom_bond_atom_site_label_2
_geom_bond_distance
_geom_bond_site_symmetry_2
Cu1 C4 1.902(2) .
Cu1 N4 1.934(2) .
Cu1 S1 2.2958(6) .
Cu2 C3 1.917(2) .
Cu2 N3 1.983(2) .
Cu2 S2 2.3845(6) .
Cu2 S1 2.5382(7) .
S1 C1 1.726(2) .
S2 C2 1.714(2) .
N1A C1 1.316(3) .
N1B C1 1.320(3) .
N1B C11 1.427(3) .
N2A C2 1.325(3) .
N2B C2 1.325(3) .
N2B C5 1.418(3) .
N3 C4 1.149(3) 4_455
N4 C3 1.151(3) 4_455
C3 N4 1.151(3) 4
C4 N3 1.149(3) 4
C5 C10 1.377(4) .
C5 C6 1.390(4) .
C6 C7 1.379(4) .
C7 C8 1.380(5) .
C8 C9 1.354(4) .
C9 C10 1.391(4) .
C11 C12 1.377(3) .
C11 C16 1.376(4) .
C12 C13 1.378(4) .
C13 C14 1.372(4) .
C14 C15 1.370(4) .
C15 C16 1.382(4) .
